data_2203129
loop_
_publ_author_name
'Wawrzycka-Gorczyca, Irena '
'Mazur, Liliana'
'Koziol, Anna E.'

_publ_section_title
;2-Methyl-4-(4-methyl-1-piperazinyl)-10<i>H</i>-thieno[2,3-<i>b</i>][1,5]benzodiazepine
 methanol solvate
;
_journal_issue 1
_journal_name_full 'Acta Crystallographica Section E'
_journal_page_first o69
_journal_page_last o71
_journal_paper_doi 10.1107/S1600536803028071
_journal_volume 60
_journal_year 2004
_chemical_formula_iupac 'C17 H20 N4 S, C H4 O'
_chemical_formula_moiety 'C17 H20 N4 S, C H4 O'
_chemical_formula_sum 'C18 H24 N4 O S'
_chemical_formula_weight 344.47
_chemical_name_common 'olanzapine methanol solvate'
_chemical_name_systematic
;
2-methyl-4-(4-methyl-1-piperazinyl)-10H-thieno[2,3-b][1,5]benzodiazepine
methanol solvate
;
_space_group_IT_number 14
_symmetry_cell_setting monoclinic
_symmetry_space_group_name_Hall '-P 2ybc'
_symmetry_space_group_name_H-M 'P 1 21/c 1'
_atom_sites_solution_hydrogens mixed
_atom_sites_solution_primary direct
_atom_sites_solution_secondary difmap
_cell_angle_alpha 90.00
_cell_angle_beta 92.60(3)
_cell_angle_gamma 90.00
_cell_formula_units_Z 4
_cell_length_a 10.207(3)
_cell_length_b 12.440(4)
_cell_length_c 14.278(5)
_cell_measurement_reflns_used 43
_cell_measurement_temperature 293(2)
_cell_measurement_theta_max 16
_cell_measurement_theta_min 8
_cell_volume 1811.1(10)
_computing_cell_refinement 'KM4 Software'
_computing_data_collection 'KM4 Software (Kuma Diffraction, 1991)'
_computing_data_reduction 'KM4 Software'
_computing_molecular_graphics 'SHELXTL/PC (Sheldrick, 1990)'
_computing_publication_material SHELXL97
_computing_structure_refinement 'SHELXL97 (Sheldrick, 1997)'
_computing_structure_solution 'SHELXS97 (Sheldrick, 1997)'
_diffrn_ambient_temperature 293(2)
_diffrn_measured_fraction_theta_full 0.944
_diffrn_measured_fraction_theta_max 0.945
_diffrn_measurement_device_type 'Kuma KM-4 four-circle'
_diffrn_measurement_method \w-2\q
_diffrn_radiation_monochromator graphite
_diffrn_radiation_source 'fine-focus sealed tube'
_diffrn_radiation_type CuK\a
_diffrn_radiation_wavelength 1.54178
_diffrn_reflns_av_R_equivalents 0.0799
_diffrn_reflns_av_sigmaI/netI 0.1967
_diffrn_reflns_limit_h_max 0
_diffrn_reflns_limit_h_min -13
_diffrn_reflns_limit_k_max 15
_diffrn_reflns_limit_k_min 0
_diffrn_reflns_limit_l_max 18
_diffrn_reflns_limit_l_min -18
_diffrn_reflns_number 4123
_diffrn_reflns_theta_full 80.22
_diffrn_reflns_theta_max 80.22
_diffrn_reflns_theta_min 4.34
_diffrn_standards_decay_% 8.71
_diffrn_standards_interval_count 100
_diffrn_standards_number 3
_exptl_absorpt_coefficient_mu 1.679
_exptl_absorpt_correction_type none
_exptl_crystal_colour yellow
_exptl_crystal_density_diffrn 1.263
_exptl_crystal_density_method 'not measured'
_exptl_crystal_description prism
_exptl_crystal_F_000 736
_exptl_crystal_size_max 0.26
_exptl_crystal_size_mid 0.19
_exptl_crystal_size_min 0.15
_refine_diff_density_max 0.490
_refine_diff_density_min -0.442
_refine_ls_extinction_coef 0.0042(9)
_refine_ls_extinction_expression Fc^*^=kFc[1+0.001xFc^2^\l^3^/sin(2\q)]^-1/4^
_refine_ls_extinction_method SHELXL97
_refine_ls_goodness_of_fit_ref 1.021
_refine_ls_hydrogen_treatment constr
_refine_ls_matrix_type full
_refine_ls_number_parameters 218
_refine_ls_number_reflns 3913
_refine_ls_number_restraints 0
_refine_ls_restrained_S_all 1.021
_refine_ls_R_factor_all 0.2904
_refine_ls_R_factor_gt 0.0628
_refine_ls_shift/su_max 0.000
_refine_ls_shift/su_mean 0.000
_refine_ls_structure_factor_coef Fsqd
_refine_ls_weighting_details 'calc w = 1/[\s^2^(Fo^2^)+(0.1344P)^2^] where P = (Fo^2^+2Fc^2^)/3'
_refine_ls_weighting_scheme calc
_refine_ls_wR_factor_gt 0.1692
_refine_ls_wR_factor_ref 0.2759
_reflns_number_gt 1140
_reflns_number_total 3913
_reflns_threshold_expression I>2\s(I)
_cod_data_source_file wn6202.cif
_cod_data_source_block I
_cod_depositor_comments
;
The following automatic conversions were performed:

'_atom_sites_solution_hydrogens' value 'geom, difmap' was changed to
'mixed'.

Automatic conversion script
Id: cif_fix_values 6452 2018-10-05 10:23:21Z andrius 
;
_cod_original_sg_symbol_H-M ' P 21/c'
_cod_database_code 2203129
_cod_database_fobs_code 2203129

loop_
_symmetry_equiv_pos_as_xyz
'x, y, z'
'-x, y+1/2, -z+1/2'
'-x, -y, -z'
'x, -y-1/2, z-1/2'

loop_
_atom_site_label
_atom_site_fract_x
_atom_site_fract_y
_atom_site_fract_z
_atom_site_U_iso_or_equiv
_atom_site_adp_type
_atom_site_calc_flag
_atom_site_refinement_flags
_atom_site_occupancy
_atom_site_type_symbol
S1 0.94296(16) 1.09953(13) 0.78639(10) 0.0594(5) Uani d . 1 S
N1 1.1495(5) 0.8479(4) 0.6008(3) 0.0536(12) Uani d . 1 N
C2 1.2514(6) 0.9075(5) 0.6434(4) 0.0557(14) Uani d . 1 C
C3 1.2522(5) 0.9545(5) 0.7333(4) 0.0518(14) Uani d . 1 C
N4 1.1368(5) 0.9490(4) 0.7862(3) 0.0553(12) Uani d . 1 N
H4N 1.1618 0.9596 0.8511 0.066 Uiso d R 1 H
C5 1.0258(5) 0.9941(5) 0.7415(4) 0.0493(13) Uani d . 1 C
C6 0.9725(6) 0.9621(4) 0.6563(4) 0.0500(14) Uani d . 1 C
C7 1.0263(5) 0.8724(4) 0.6047(3) 0.0479(13) Uani d . 1 C
C8 0.8665(5) 1.0280(5) 0.6277(4) 0.0513(14) Uani d . 1 C
H8 0.8204 1.0191 0.5706 0.062 Uiso calc R 1 H
C9 0.8369(5) 1.1052(5) 0.6897(4) 0.0557(14) Uani d . 1 C
C10 0.7344(6) 1.1913(5) 0.6826(4) 0.0657(17) Uani d . 1 C
H101 0.7381 1.2335 0.7390 0.079 Uiso calc R 1 H
H102 0.6493 1.1589 0.6744 0.079 Uiso calc R 1 H
H103 0.7500 1.2368 0.6299 0.079 Uiso calc R 1 H
C11 1.3643(7) 1.0027(6) 0.7714(5) 0.0687(18) Uani d . 1 C
H11 1.3638 1.0343 0.8305 0.082 Uiso calc R 1 H
C12 1.4765(7) 1.0039(6) 0.7218(5) 0.075(2) Uani d . 1 C
H12 1.5520 1.0357 0.7482 0.090 Uiso calc R 1 H
C13 1.4794(7) 0.9591(6) 0.6343(5) 0.078(2) Uani d . 1 C
H13 1.5555 0.9601 0.6008 0.094 Uiso calc R 1 H
C14 1.3673(6) 0.9129(5) 0.5977(4) 0.0627(17) Uani d . 1 C
H14 1.3692 0.8830 0.5381 0.075 Uiso calc R 1 H
N2 0.9384(5) 0.8142(4) 0.5488(3) 0.0576(13) Uani d . 1 N
C15 0.8091(5) 0.7867(5) 0.5789(4) 0.0547(15) Uani d . 1 C
H151 0.7793 0.8414 0.6214 0.066 Uiso calc R 1 H
H152 0.8128 0.7187 0.6122 0.066 Uiso calc R 1 H
C16 0.7148(6) 0.7782(5) 0.4963(4) 0.0651(17) Uani d . 1 C
H161 0.6294 0.7569 0.5169 0.078 Uiso calc R 1 H
H162 0.7058 0.8477 0.4659 0.078 Uiso calc R 1 H
N3 0.7607(5) 0.6993(4) 0.4295(3) 0.0594(13) Uani d . 1 N
C17 0.8893(6) 0.7297(5) 0.4002(4) 0.0616(16) Uani d . 1 C
H171 0.8838 0.7986 0.3685 0.074 Uiso calc R 1 H
H172 0.9197 0.6769 0.3562 0.074 Uiso calc R 1 H
C18 0.9857(6) 0.7372(5) 0.4827(4) 0.0590(16) Uani d . 1 C
H181 0.9957 0.6674 0.5125 0.071 Uiso calc R 1 H
H182 1.0706 0.7596 0.4619 0.071 Uiso calc R 1 H
C19 0.6698(8) 0.6909(7) 0.3480(5) 0.094(2) Uani d . 1 C
H191 0.5850 0.6696 0.3680 0.112 Uiso calc R 1 H
H192 0.7014 0.6382 0.3055 0.112 Uiso calc R 1 H
H193 0.6630 0.7593 0.3171 0.112 Uiso calc R 1 H
O1M 0.7815(7) 0.5004(4) 0.5188(3) 0.110(2) Uani d . 1 O
H1O 0.7625 0.5731 0.4898 0.132 Uiso d R 1 H
C1M 0.6888(9) 0.4216(9) 0.4735(6) 0.121(3) Uani d . 1 C
H1M 0.7282 0.3515 0.4746 0.146 Uiso calc R 1 H
H2M 0.6691 0.4427 0.4097 0.146 Uiso calc R 1 H
H3M 0.6094 0.4198 0.5070 0.146 Uiso calc R 1 H

loop_
_atom_site_aniso_label
_atom_site_aniso_U_11
_atom_site_aniso_U_22
_atom_site_aniso_U_33
_atom_site_aniso_U_12
_atom_site_aniso_U_13
_atom_site_aniso_U_23
S1 0.0668(9) 0.0577(10) 0.0537(8) -0.0026(8) 0.0019(7) -0.0105(7)
N1 0.060(3) 0.047(3) 0.053(3) 0.002(2) -0.005(2) -0.007(2)
C2 0.059(3) 0.054(4) 0.053(3) 0.003(3) -0.005(3) 0.006(3)
C3 0.045(3) 0.051(3) 0.058(3) -0.004(3) -0.010(3) 0.002(3)
N4 0.058(3) 0.062(3) 0.045(3) -0.002(2) -0.007(2) 0.003(2)
C5 0.059(3) 0.044(3) 0.044(3) 0.000(3) -0.003(2) 0.004(3)
C6 0.059(3) 0.048(3) 0.042(3) 0.001(3) -0.005(2) -0.002(2)
C7 0.059(3) 0.042(3) 0.043(3) 0.002(3) 0.002(2) -0.003(2)
C8 0.050(3) 0.054(4) 0.049(3) -0.002(3) -0.002(2) -0.010(3)
C9 0.052(3) 0.057(4) 0.059(3) -0.005(3) 0.002(3) -0.005(3)
C10 0.067(4) 0.059(4) 0.071(4) 0.002(3) 0.002(3) -0.006(3)
C11 0.077(4) 0.067(4) 0.061(4) -0.009(4) -0.015(3) 0.004(3)
C12 0.062(4) 0.080(5) 0.081(5) -0.015(4) -0.014(3) 0.025(4)
C13 0.054(4) 0.093(6) 0.086(5) -0.002(4) -0.002(3) 0.018(4)
C14 0.050(3) 0.078(5) 0.061(4) 0.007(3) 0.004(3) 0.004(3)
N2 0.055(3) 0.059(3) 0.059(3) -0.003(2) 0.006(2) -0.015(2)
C15 0.056(3) 0.053(4) 0.055(3) -0.003(3) -0.001(3) -0.007(3)
C16 0.059(4) 0.060(4) 0.076(4) -0.001(3) -0.005(3) -0.005(3)
N3 0.063(3) 0.063(3) 0.051(3) 0.000(3) -0.009(2) -0.010(2)
C17 0.076(4) 0.053(4) 0.055(3) 0.007(3) -0.006(3) -0.008(3)
C18 0.056(4) 0.065(4) 0.056(3) 0.003(3) 0.002(3) -0.012(3)
C19 0.098(6) 0.098(6) 0.081(5) -0.013(5) -0.031(4) -0.009(4)
O1M 0.187(6) 0.071(3) 0.069(3) -0.022(4) -0.036(3) 0.010(3)
C1M 0.119(8) 0.147(9) 0.097(6) -0.01 -0.005(6) 0.031(6)

loop_
_atom_type_symbol
_atom_type_description
_atom_type_scat_dispersion_real
_atom_type_scat_dispersion_imag
_atom_type_scat_source
C C 0.0181 0.0091 'International Tables Vol C Tables 4.2.6.8 and 6.1.1.4'
H H 0.0000 0.0000 'International Tables Vol C Tables 4.2.6.8 and 6.1.1.4'
N N 0.0311 0.0180 'International Tables Vol C Tables 4.2.6.8 and 6.1.1.4'
O O 0.0492 0.0322 'International Tables Vol C Tables 4.2.6.8 and 6.1.1.4'
S S 0.3331 0.5567 'International Tables Vol C Tables 4.2.6.8 and 6.1.1.4'

loop_
_geom_angle_atom_site_label_1
_geom_angle_atom_site_label_2
_geom_angle_atom_site_label_3
_geom_angle
_geom_angle_publ_flag
C5 S1 C9 92.0(3) no
C7 N1 C2 124.2(5) no
C14 C2 N1 117.3(6) no
C14 C2 C3 116.2(6) no
N1 C2 C3 126.2(5) no
C11 C3 C2 120.6(6) no
C11 C3 N4 120.0(5) no
C2 C3 N4 119.4(5) no
C5 N4 C3 114.3(4) yes
C5 N4 H4N 124.2 no
C3 N4 H4N 108.3 no
C6 C5 N4 124.9(5) no
C6 C5 S1 112.0(4) no
N4 C5 S1 123.1(4) no
C5 C6 C8 111.1(5) no
C5 C6 C7 121.9(5) no
C8 C6 C7 127.0(5) no
N1 C7 N2 117.3(5) no
N1 C7 C6 126.1(5) no
N2 C7 C6 116.4(5) no
C9 C8 C6 114.7(5) no
C9 C8 H8 122.7 no
C6 C8 H8 122.7 no
C8 C9 C10 129.9(5) no
C8 C9 S1 110.2(4) no
C10 C9 S1 119.8(4) no
C9 C10 H101 109.5 no
C9 C10 H102 109.5 no
H101 C10 H102 109.5 no
C9 C10 H103 109.5 no
H101 C10 H103 109.5 no
H102 C10 H103 109.5 no
C12 C11 C3 119.8(6) no
C12 C11 H11 120.1 no
C3 C11 H11 120.1 no
C13 C12 C11 121.3(6) no
C13 C12 H12 119.4 no
C11 C12 H12 119.4 no
C14 C13 C12 117.9(7) no
C14 C13 H13 121.0 no
C12 C13 H13 121.0 no
C13 C14 C2 124.3(6) no
C13 C14 H14 117.9 no
C2 C14 H14 117.9 no
C7 N2 C18 119.9(5) yes
C7 N2 C15 122.0(4) yes
C18 N2 C15 112.0(5) yes
N2 C15 C16 110.2(5) no
N2 C15 H151 109.6 no
C16 C15 H151 109.6 no
N2 C15 H152 109.6 no
C16 C15 H152 109.6 no
H151 C15 H152 108.1 no
N3 C16 C15 110.5(5) no
N3 C16 H161 109.6 no
C15 C16 H161 109.6 no
N3 C16 H162 109.6 no
C15 C16 H162 109.6 no
H161 C16 H162 108.1 no
C17 N3 C19 110.0(5) no
C17 N3 C16 109.6(5) no
C19 N3 C16 110.9(5) no
N3 C17 C18 111.1(5) no
N3 C17 H171 109.4 no
C18 C17 H171 109.4 no
N3 C17 H172 109.4 no
C18 C17 H172 109.4 no
H171 C17 H172 108.0 no
N2 C18 C17 109.1(5) no
N2 C18 H181 109.9 no
C17 C18 H181 109.9 no
N2 C18 H182 109.9 no
C17 C18 H182 109.9 no
H181 C18 H182 108.3 no
N3 C19 H191 109.5 no
N3 C19 H192 109.5 no
H191 C19 H192 109.5 no
N3 C19 H193 109.5 no
H191 C19 H193 109.5 no
H192 C19 H193 109.5 no
C1M O1M H1O 107.7 no
O1M C1M H1M 109.5 no
O1M C1M H2M 109.5 no
H1M C1M H2M 109.5 no
O1M C1M H3M 109.5 no
H1M C1M H3M 109.5 no
H2M C1M H3M 109.5 no

loop_
_geom_bond_atom_site_label_1
_geom_bond_atom_site_label_2
_geom_bond_distance
_geom_bond_publ_flag
S1 C5 1.701(6) no
S1 C9 1.717(6) no
N1 C7 1.298(7) yes
N1 C2 1.394(7) yes
C2 C14 1.378(8) no
C2 C3 1.410(8) yes
C3 C11 1.382(8) no
C3 N4 1.428(7) yes
N4 C5 1.392(7) yes
N4 H4N 0.9590 no
C5 C6 1.369(7) yes
C6 C8 1.403(7) no
C6 C7 1.458(8) yes
C7 N2 1.380(7) yes
C8 C9 1.350(8) no
C8 H8 0.9300 no
C9 C10 1.498(8) no
C10 H101 0.9600 no
C10 H102 0.9600 no
C10 H103 0.9600 no
C11 C12 1.374(10) no
C11 H11 0.9300 no
C12 C13 1.370(9) no
C12 H12 0.9300 no
C13 C14 1.363(9) no
C13 H13 0.9300 no
C14 H14 0.9300 no
N2 C18 1.442(7) no
N2 C15 1.448(7) no
C15 C16 1.492(7) no
C15 H151 0.9700 no
C15 H152 0.9700 no
C16 N3 1.460(7) no
C16 H161 0.9700 no
C16 H162 0.9700 no
N3 C17 1.445(8) no
N3 C19 1.458(7) no
C17 C18 1.504(7) no
C17 H171 0.9700 no
C17 H172 0.9700 no
C18 H181 0.9700 no
C18 H182 0.9700 no
C19 H191 0.9600 no
C19 H192 0.9600 no
C19 H193 0.9600 no
O1M C1M 1.489(10) no
O1M H1O 1.0108 no
C1M H1M 0.9600 no
C1M H2M 0.9600 no
C1M H3M 0.9600 no

loop_
_geom_hbond_atom_site_label_D
_geom_hbond_atom_site_label_H
_geom_hbond_atom_site_label_A
_geom_hbond_site_symmetry_A
_geom_hbond_distance_DH
_geom_hbond_distance_HA
_geom_hbond_distance_DA
_geom_hbond_angle_DHA
_geom_hbond_publ_flag
O1M H1O N3 . 1.01 1.79 2.788(7) 169 yes
N4 H4N O1M 2_756 0.96 1.99 2.941(6) 173 yes
C10 H101 N4 2_756 0.96 3.00 3.486(8) 113 yes
C10 H103 N4 2_756 0.96 3.10 3.486(8) 106 yes
C11 H11 O1M 2_756 0.93 2.70 3.405(9) 133 yes
C10 H101 C2 2_756 0.96 2.74 3.660(8) 161 yes
C10 H101 C3 2_756 0.96 2.78 3.488(8) 131 yes
C16 H162 C13 3_776 0.97 3.34 4.213(9) 151 yes
C16 H162 C14 3_776 0.97 3.19 4.144(9) 167 yes
C17 H171 C5 3_776 0.97 3.18 4.101(9) 159 yes
C17 H171 C6 3_776 0.97 3.34 4.177(8) 145 yes
C17 H171 C8 3_776 0.97 3.34 3.944(9) 122 yes
C18 H182 C8 3_776 0.97 3.02 3.676(9) 126 yes
C18 H182 C9 3_776 0.97 2.93 3.687(9) 136 yes
C19 H193 C11 3_776 0.96 3.23 4.184(11) 176 yes
C19 H193 C12 3_776 0.96 3.31 4.184(11) 153 yes

loop_
_geom_torsion_atom_site_label_1
_geom_torsion_atom_site_label_2
_geom_torsion_atom_site_label_3
_geom_torsion_atom_site_label_4
_geom_torsion
_geom_torsion_publ_flag
C7 N1 C2 C14 -145.4(6) no
C7 N1 C2 C3 41.2(9) yes
C14 C2 C3 C11 0.1(9) no
N1 C2 C3 C11 173.5(5) no
C14 C2 C3 N4 -177.9(5) no
N1 C2 C3 N4 -4.6(9) yes
C11 C3 N4 C5 124.1(6) no
C2 C3 N4 C5 -57.9(7) yes
C3 N4 C5 C6 58.8(8) yes
C3 N4 C5 S1 -119.2(5) no
C9 S1 C5 C6 -1.5(5) no
C9 S1 C5 N4 176.8(5) no
N4 C5 C6 C8 -176.0(5) no
S1 C5 C6 C8 2.2(6) no
N4 C5 C6 C7 2.3(9) yes
S1 C5 C6 C7 -179.5(4) no
C2 N1 C7 N2 171.4(5) yes
C2 N1 C7 C6 -2.8(9) yes
C5 C6 C7 N1 -36.4(9) yes
C8 C6 C7 N1 141.7(6) no
C5 C6 C7 N2 149.3(5) no
C8 C6 C7 N2 -32.6(9) no
C5 C6 C8 C9 -2.0(8) no
C7 C6 C8 C9 179.8(6) no
C6 C8 C9 C10 178.0(6) no
C6 C8 C9 S1 0.9(7) no
C5 S1 C9 C8 0.3(5) no
C5 S1 C9 C10 -177.1(5) no
C2 C3 C11 C12 -0.7(10) no
N4 C3 C11 C12 177.3(6) no
C3 C11 C12 C13 0.8(10) no
C11 C12 C13 C14 -0.2(11) no
C12 C13 C14 C2 -0.5(11) no
N1 C2 C14 C13 -173.5(6) no
C3 C2 C14 C13 0.5(9) no
N1 C7 N2 C18 -5.9(8) no
C6 C7 N2 C18 168.9(5) no
N1 C7 N2 C15 144.3(5) no
C6 C7 N2 C15 -40.9(7) no
C7 N2 C15 C16 150.3(5) no
C18 N2 C15 C16 -57.3(6) no
N2 C15 C16 N3 56.9(7) no
C15 C16 N3 C17 -58.0(7) no
C15 C16 N3 C19 -179.6(6) no
C19 N3 C17 C18 -179.1(6) no
C16 N3 C17 C18 58.7(6) no
C7 N2 C18 C17 -149.9(5) no
C15 N2 C18 C17 57.0(6) no
N3 C17 C18 N2 -57.9(7) no

loop_
_cod_related_entry_id
_cod_related_entry_database
_cod_related_entry_code
1 ChemSpider 21131161
